data_2225868
loop_
_publ_author_name
'Kele\,so\(glu, Zeynep'
'\,Celenk Kaya, Elif'
'Kantekin, Halit'
'B\"uy\"ukg\"ung\"or, Orhan'

_publ_section_title
;
 17,18-Dibromo-8-methyl-4,12-ditosyl-3,4,5,6,7,8,9,10,11,12,13,14-dodecahydro-2<i>H</i>-benzo[<i>b</i>][1,4,7,11,15]dioxatriazacycloheptadecine
;
_journal_coeditor_code HB5401
_journal_issue 5
_journal_name_full 'Acta Crystallographica Section E'
_journal_page_first o1082
_journal_paper_doi 10.1107/S1600536810013097
_journal_volume 66
_journal_year 2010
_chemical_formula_iupac 'C31 H39 Br2 N3 O6 S2'
_chemical_formula_moiety 'C31 H39 Br2 N3 O6 S2'
_chemical_formula_sum 'C31 H39 Br2 N3 O6 S2'
_chemical_formula_weight 773.59
_chemical_name_systematic
;
17,18-Dibromo-8-methyl-4,12-ditosyl-3,4,5,6,7,8,9,10,11,12,13,14-
dodecahydro-2<i>H</i>-benzo[b][1,4,7,11,15]dioxatriazacycloheptadecine
;
_space_group_IT_number 14
_symmetry_cell_setting monoclinic
_symmetry_space_group_name_Hall '-P 2ybc'
_symmetry_space_group_name_H-M 'P 1 21/c 1'
_atom_sites_solution_hydrogens geom
_atom_sites_solution_primary direct
_atom_sites_solution_secondary difmap
_audit_creation_method SHELXL-97
_cell_angle_alpha 90.00
_cell_angle_beta 121.416(3)
_cell_angle_gamma 90.00
_cell_formula_units_Z 4
_cell_length_a 18.7520(9)
_cell_length_b 10.6864(4)
_cell_length_c 19.9527(9)
_cell_measurement_reflns_used 22517
_cell_measurement_temperature 296
_cell_measurement_theta_max 27.27
_cell_measurement_theta_min 1.21
_cell_volume 3412.2(3)
_computing_cell_refinement 'X-AREA (Stoe & Cie, 2002)'
_computing_data_collection 'X-AREA (Stoe & Cie, 2002)'
_computing_data_reduction 'X-RED32 (Stoe & Cie, 2002)'
_computing_molecular_graphics 'ORTEP-3 (Farrugia, 1997)'
_computing_publication_material 'WinGX (Farrugia, 1999)'
_computing_structure_refinement 'SHELXL97 (Sheldrick, 2008)'
_computing_structure_solution 'SHELXS97 (Sheldrick, 2008)'
_diffrn_ambient_temperature 296
_diffrn_detector_area_resol_mean 6.67
_diffrn_measured_fraction_theta_full 0.997
_diffrn_measured_fraction_theta_max 0.997
_diffrn_measurement_device_type 'Stoe IPDS 2'
_diffrn_measurement_method 'rotation method'
_diffrn_radiation_monochromator graphite
_diffrn_radiation_source 'fine-focus sealed tube'
_diffrn_radiation_type MoK\a
_diffrn_radiation_wavelength 0.71073
_diffrn_reflns_av_R_equivalents 0.0488
_diffrn_reflns_av_sigmaI/netI 0.0418
_diffrn_reflns_limit_h_max 21
_diffrn_reflns_limit_h_min -23
_diffrn_reflns_limit_k_max 13
_diffrn_reflns_limit_k_min -13
_diffrn_reflns_limit_l_max 25
_diffrn_reflns_limit_l_min -25
_diffrn_reflns_number 24321
_diffrn_reflns_theta_full 26.76
_diffrn_reflns_theta_max 26.76
_diffrn_reflns_theta_min 2.04
_exptl_absorpt_coefficient_mu 2.544
_exptl_absorpt_correction_T_max 0.425
_exptl_absorpt_correction_T_min 0.260
_exptl_absorpt_correction_type integration
_exptl_absorpt_process_details '(X-RED32; Stoe & Cie, 2002)'
_exptl_crystal_colour colorless
_exptl_crystal_density_diffrn 1.506
_exptl_crystal_density_method 'not measured'
_exptl_crystal_description prism
_exptl_crystal_F_000 1584
_exptl_crystal_size_max 0.60
_exptl_crystal_size_mid 0.52
_exptl_crystal_size_min 0.37
_refine_diff_density_max 1.312
_refine_diff_density_min -1.172
_refine_ls_extinction_method none
_refine_ls_goodness_of_fit_ref 1.024
_refine_ls_hydrogen_treatment constr
_refine_ls_matrix_type full
_refine_ls_number_parameters 409
_refine_ls_number_reflns 7243
_refine_ls_number_restraints 0
_refine_ls_restrained_S_all 1.024
_refine_ls_R_factor_all 0.1020
_refine_ls_R_factor_gt 0.0617
_refine_ls_shift/su_max 0.001
_refine_ls_shift/su_mean 0.000
_refine_ls_structure_factor_coef Fsqd
_refine_ls_weighting_details 'calc w=1/[\s^2^(Fo^2^)+(0.0629P)^2^+3.5929P] where P=(Fo^2^+2Fc^2^)/3'
_refine_ls_weighting_scheme calc
_refine_ls_wR_factor_gt 0.1344
_refine_ls_wR_factor_ref 0.1524
_reflns_number_gt 4640
_reflns_number_total 7243
_reflns_threshold_expression I>2\s(I)
_cod_data_source_file hb5401.cif
_cod_data_source_block I
_cod_original_sg_symbol_H-M 'P 21/c'
_cod_database_code 2225868
_cod_database_fobs_code 2225868

loop_
_symmetry_equiv_pos_as_xyz
'x, y, z'
'-x, y+1/2, -z+1/2'
'-x, -y, -z'
'x, -y-1/2, z-1/2'

loop_
_atom_site_type_symbol
_atom_site_label
_atom_site_fract_x
_atom_site_fract_y
_atom_site_fract_z
_atom_site_U_iso_or_equiv
_atom_site_adp_type
_atom_site_calc_flag
_atom_site_refinement_flags
_atom_site_occupancy
_atom_site_disorder_assembly
_atom_site_disorder_group
C C1 0.7001(3) 0.3914(4) 0.5560(2) 0.0486(10) Uani d . 1 . .
C C2 0.6569(3) 0.2996(4) 0.5022(3) 0.0632(12) Uani d . 1 . .
H H2 0.6427 0.2263 0.5176 0.076 Uiso calc R 1 . .
C C3 0.6341(3) 0.3154(4) 0.4237(3) 0.0655(13) Uani d . 1 . .
C C4 0.6564(3) 0.4214(5) 0.4013(2) 0.0585(11) Uani d . 1 . .
C C5 0.6994(3) 0.5155(4) 0.4557(2) 0.0556(11) Uani d . 1 . .
H H5 0.7138 0.5883 0.4400 0.067 Uiso calc R 1 . .
C C6 0.7208(3) 0.5021(4) 0.5325(2) 0.0468(9) Uani d . 1 . .
C C7 0.7871(3) 0.7025(4) 0.5702(3) 0.0573(11) Uani d . 1 . .
H H7A 0.7425 0.7350 0.5203 0.069 Uiso calc R 1 . .
H H7B 0.8351 0.6855 0.5656 0.069 Uiso calc R 1 . .
C C8 0.8097(3) 0.7969(4) 0.6346(3) 0.0579(11) Uani d . 1 . .
H H8A 0.8537 0.7617 0.6838 0.069 Uiso calc R 1 . .
H H8B 0.8322 0.8707 0.6238 0.069 Uiso calc R 1 . .
C C9 0.7245(3) 0.2609(4) 0.6628(3) 0.0564(11) Uani d . 1 . .
H H9A 0.7463 0.2000 0.6419 0.068 Uiso calc R 1 . .
H H9B 0.6681 0.2367 0.6474 0.068 Uiso calc R 1 . .
C C10 0.7790(3) 0.2666(5) 0.7508(2) 0.0569(11) Uani d . 1 . .
H H10A 0.7519 0.3193 0.7706 0.068 Uiso calc R 1 . .
H H10B 0.7832 0.1831 0.7716 0.068 Uiso calc R 1 . .
C C11 0.5504(3) 0.7378(6) 0.5204(3) 0.0806(15) Uani d . 1 . .
H H11 0.5552 0.7363 0.5692 0.097 Uiso calc R 1 . .
C C12 0.4984(3) 0.6531(6) 0.4624(4) 0.0842(17) Uani d . 1 . .
H H12 0.4678 0.5964 0.4729 0.101 Uiso calc R 1 . .
C C13 0.4909(3) 0.6504(5) 0.3900(3) 0.0723(14) Uani d . 1 . .
C C14 0.5329(3) 0.7394(6) 0.3749(3) 0.0813(16) Uani d . 1 . .
H H14 0.5267 0.7422 0.3256 0.098 Uiso calc R 1 . .
C C15 0.5846(3) 0.8260(5) 0.4315(3) 0.0790(16) Uani d . 1 . .
H H15 0.6126 0.8857 0.4199 0.095 Uiso calc R 1 . .
C C16 0.5944(3) 0.8236(5) 0.5051(3) 0.0645(12) Uani d . 1 . .
C C17 0.4383(4) 0.5511(6) 0.3308(4) 0.098(2) Uani d . 1 . .
H H17A 0.3818 0.5570 0.3189 0.118 Uiso calc R 1 . .
H H17B 0.4603 0.4699 0.3521 0.118 Uiso calc R 1 . .
H H17C 0.4394 0.5633 0.2836 0.118 Uiso calc R 1 . .
C C18 0.9238(3) 0.2680(4) 0.6840(3) 0.0580(11) Uani d . 1 . .
C C19 0.8771(4) 0.1928(5) 0.6181(4) 0.0787(16) Uani d . 1 . .
H H19 0.8517 0.1203 0.6215 0.094 Uiso calc R 1 . .
C C20 0.8690(4) 0.2273(6) 0.5484(4) 0.0888(19) Uani d . 1 . .
H H20 0.8380 0.1763 0.5048 0.107 Uiso calc R 1 . .
C C21 0.9045(3) 0.3334(5) 0.5398(3) 0.0692(13) Uani d . 1 . .
C C22 0.9515(3) 0.4052(5) 0.6057(3) 0.0694(13) Uani d . 1 . .
H H22 0.9773 0.4770 0.6021 0.083 Uiso calc R 1 . .
C C23 0.9614(3) 0.3740(5) 0.6772(3) 0.0631(12) Uani d . 1 . .
H H23 0.9934 0.4245 0.7208 0.076 Uiso calc R 1 . .
C C24 0.8933(5) 0.3707(7) 0.4621(4) 0.106(2) Uani d . 1 . .
H H24A 0.9469 0.3748 0.4669 0.128 Uiso calc R 1 . .
H H24B 0.8668 0.4511 0.4470 0.128 Uiso calc R 1 . .
H H24C 0.8590 0.3098 0.4230 0.128 Uiso calc R 1 . .
C C25 0.7356(3) 0.7777(5) 0.7079(3) 0.0642(12) Uani d . 1 . .
H H25A 0.7467 0.6888 0.7092 0.077 Uiso calc R 1 . .
H H25B 0.6793 0.7876 0.6975 0.077 Uiso calc R 1 . .
C C26 0.7965(4) 0.8339(5) 0.7868(3) 0.0759(15) Uani d . 1 . .
H H26A 0.7847 0.9225 0.7857 0.091 Uiso calc R 1 . .
H H26B 0.8527 0.8256 0.7966 0.091 Uiso calc R 1 . .
C C27 0.7927(5) 0.7729(5) 0.8533(3) 0.0908(19) Uani d . 1 A .
H H27A 0.8327 0.8134 0.9022 0.109 Uiso calc R 1 . .
H H27B 0.7374 0.7858 0.8450 0.109 Uiso calc R 1 . .
C C28 0.8987(4) 0.6155(6) 0.8929(3) 0.101(2) Uani d . 1 A .
H H28A 0.9289 0.6346 0.9486 0.122 Uiso calc R 1 . .
H H28B 0.9193 0.6707 0.8681 0.122 Uiso calc R 1 . .
C C29 0.9159(4) 0.4810(6) 0.8816(3) 0.094(2) Uani d . 1 . .
H H29A 0.9758 0.4678 0.9086 0.113 Uiso calc R 1 . .
H H29B 0.8937 0.4256 0.9048 0.113 Uiso calc R 1 . .
C C30 0.8775(3) 0.4486(4) 0.7963(3) 0.0644(12) Uani d . 1 . .
H H30A 0.8245 0.4920 0.7662 0.077 Uiso calc R 1 . .
H H30B 0.9138 0.4782 0.7786 0.077 Uiso calc R 1 . .
C C31A 0.797(8) 0.589(5) 0.919(6) 0.14(2) Uani d P 0.52(15) A 1
H H31A 0.8063 0.4999 0.9222 0.205 Uiso calc PR 0.52(15) A 1
H H31B 0.7410 0.6057 0.9052 0.205 Uiso calc PR 0.52(15) A 1
H H31C 0.8357 0.6266 0.9684 0.205 Uiso calc PR 0.52(15) A 1
C C31B 0.758(5) 0.570(6) 0.890(4) 0.118(12) Uani d P 0.48(15) A 2
H H31D 0.7627 0.4809 0.8864 0.178 Uiso calc PR 0.48(15) A 2
H H31E 0.7007 0.5943 0.8591 0.178 Uiso calc PR 0.48(15) A 2
H H31F 0.7797 0.5918 0.9443 0.178 Uiso calc PR 0.48(15) A 2
N N1 0.7410(2) 0.8354(3) 0.6445(2) 0.0543(9) Uani d . 1 . .
N N2 0.8634(2) 0.3142(3) 0.7806(2) 0.0545(9) Uani d . 1 . .
N N3 0.8103(4) 0.6388(4) 0.8600(3) 0.0798(13) Uani d . 1 . .
O O1 0.72458(19) 0.3840(3) 0.63322(15) 0.0562(7) Uani d . 1 . .
O O2 0.76047(19) 0.5906(3) 0.58982(16) 0.0551(7) Uani d . 1 . .
O O3 0.7025(3) 0.9994(3) 0.5462(2) 0.0861(12) Uani d . 1 . .
O O4 0.6274(3) 0.9787(4) 0.6179(3) 0.0931(12) Uani d . 1 . .
O O5 0.9052(3) 0.1027(3) 0.7685(3) 0.0910(12) Uani d . 1 . .
O O6 1.0111(2) 0.2702(4) 0.8347(2) 0.0906(12) Uani d . 1 . .
S S1 0.66723(9) 0.92262(11) 0.58044(8) 0.0680(3) Uani d . 1 . .
S S2 0.93076(8) 0.23094(12) 0.77324(8) 0.0643(3) Uani d . 1 . .
Br Br1 0.56928(5) 0.18578(6) 0.35290(3) 0.1104(3) Uani d . 1 . .
Br Br2 0.62827(4) 0.44795(6) 0.29617(3) 0.0819(2) Uani d . 1 . .

loop_
_atom_site_aniso_label
_atom_site_aniso_U_11
_atom_site_aniso_U_22
_atom_site_aniso_U_33
_atom_site_aniso_U_12
_atom_site_aniso_U_13
_atom_site_aniso_U_23
C1 0.050(2) 0.046(2) 0.043(2) 0.0069(19) 0.0199(18) 0.0034(17)
C2 0.079(3) 0.044(2) 0.055(2) -0.001(2) 0.026(2) 0.0036(19)
C3 0.077(3) 0.051(3) 0.050(2) 0.002(2) 0.021(2) -0.004(2)
C4 0.063(3) 0.064(3) 0.045(2) 0.005(2) 0.026(2) 0.001(2)
C5 0.063(3) 0.053(3) 0.049(2) -0.002(2) 0.028(2) 0.0026(19)
C6 0.048(2) 0.044(2) 0.046(2) 0.0026(18) 0.0217(18) -0.0010(17)
C7 0.060(3) 0.052(3) 0.060(2) -0.008(2) 0.031(2) 0.001(2)
C8 0.057(3) 0.051(3) 0.060(3) -0.010(2) 0.026(2) -0.001(2)
C9 0.059(3) 0.047(2) 0.059(2) 0.004(2) 0.028(2) 0.012(2)
C10 0.057(3) 0.062(3) 0.056(2) 0.012(2) 0.032(2) 0.020(2)
C11 0.068(3) 0.096(4) 0.069(3) -0.011(3) 0.030(3) 0.004(3)
C12 0.058(3) 0.093(4) 0.095(4) -0.017(3) 0.035(3) 0.004(3)
C13 0.045(3) 0.078(4) 0.072(3) 0.002(2) 0.016(2) 0.003(3)
C14 0.070(3) 0.094(4) 0.057(3) 0.000(3) 0.018(3) 0.011(3)
C15 0.073(4) 0.074(3) 0.067(3) -0.010(3) 0.020(3) 0.021(3)
C16 0.056(3) 0.060(3) 0.065(3) 0.010(2) 0.022(2) 0.014(2)
C17 0.068(4) 0.103(5) 0.100(4) -0.011(3) 0.027(3) -0.015(4)
C18 0.055(3) 0.048(2) 0.078(3) 0.003(2) 0.039(2) -0.005(2)
C19 0.095(4) 0.053(3) 0.117(5) -0.020(3) 0.075(4) -0.031(3)
C20 0.099(4) 0.088(4) 0.095(4) -0.034(4) 0.062(4) -0.054(3)
C21 0.070(3) 0.074(3) 0.071(3) -0.004(3) 0.042(3) -0.018(3)
C22 0.083(4) 0.061(3) 0.073(3) -0.013(3) 0.046(3) -0.007(2)
C23 0.065(3) 0.060(3) 0.063(3) -0.014(2) 0.032(2) -0.012(2)
C24 0.127(6) 0.128(6) 0.073(4) 0.000(5) 0.058(4) -0.016(4)
C25 0.071(3) 0.058(3) 0.063(3) -0.001(2) 0.035(3) 0.005(2)
C26 0.105(4) 0.058(3) 0.066(3) 0.004(3) 0.045(3) -0.003(2)
C27 0.142(6) 0.070(4) 0.073(3) 0.020(4) 0.065(4) 0.003(3)
C28 0.117(6) 0.080(4) 0.059(3) 0.009(4) 0.013(3) -0.016(3)
C29 0.100(4) 0.082(4) 0.056(3) 0.022(3) 0.010(3) -0.005(3)
C30 0.076(3) 0.057(3) 0.057(3) 0.010(2) 0.033(2) 0.006(2)
C31A 0.23(6) 0.092(18) 0.16(4) 0.02(3) 0.15(4) 0.03(2)
C31B 0.18(3) 0.12(2) 0.10(2) -0.02(2) 0.11(2) 0.002(16)
N1 0.055(2) 0.049(2) 0.0530(19) 0.0003(17) 0.0237(17) 0.0008(16)
N2 0.054(2) 0.052(2) 0.057(2) 0.0107(17) 0.0285(18) 0.0106(16)
N3 0.121(4) 0.067(3) 0.068(3) 0.017(3) 0.060(3) 0.009(2)
O1 0.071(2) 0.0450(16) 0.0431(14) 0.0023(14) 0.0232(14) 0.0057(12)
O2 0.0665(19) 0.0474(16) 0.0483(15) -0.0081(14) 0.0277(14) -0.0018(13)
O3 0.098(3) 0.0517(19) 0.084(2) -0.0102(19) 0.030(2) 0.0179(18)
O4 0.089(3) 0.072(2) 0.113(3) 0.022(2) 0.049(2) -0.010(2)
O5 0.104(3) 0.0483(19) 0.143(4) 0.023(2) 0.080(3) 0.030(2)
O6 0.055(2) 0.121(3) 0.082(2) 0.018(2) 0.0259(19) 0.027(2)
S1 0.0714(8) 0.0436(6) 0.0742(8) 0.0055(6) 0.0275(7) 0.0053(5)
S2 0.0548(7) 0.0589(7) 0.0799(8) 0.0187(6) 0.0355(6) 0.0218(6)
Br1 0.1618(7) 0.0672(4) 0.0607(3) -0.0270(4) 0.0290(4) -0.0158(3)
Br2 0.1014(5) 0.0923(4) 0.0486(3) -0.0089(3) 0.0368(3) -0.0056(3)

loop_
_atom_type_symbol
_atom_type_description
_atom_type_scat_dispersion_real
_atom_type_scat_dispersion_imag
_atom_type_scat_source
C C 0.0033 0.0016 'International Tables Vol C Tables 4.2.6.8 and 6.1.1.4'
H H 0.0000 0.0000 'International Tables Vol C Tables 4.2.6.8 and 6.1.1.4'
N N 0.0061 0.0033 'International Tables Vol C Tables 4.2.6.8 and 6.1.1.4'
O O 0.0106 0.0060 'International Tables Vol C Tables 4.2.6.8 and 6.1.1.4'
S S 0.1246 0.1234 'International Tables Vol C Tables 4.2.6.8 and 6.1.1.4'
Br Br -0.2901 2.4595 'International Tables Vol C Tables 4.2.6.8 and 6.1.1.4'

loop_
_geom_angle_atom_site_label_1
_geom_angle_atom_site_label_2
_geom_angle_atom_site_label_3
_geom_angle_site_symmetry_1
_geom_angle_site_symmetry_3
_geom_angle
_geom_angle_publ_flag
O1 C1 C2 . . 124.1(4) ?
O1 C1 C6 . . 116.1(4) ?
C2 C1 C6 . . 119.8(4) ?
C1 C2 C3 . . 120.2(4) ?
C1 C2 H2 . . 119.9 ?
C3 C2 H2 . . 119.9 ?
C4 C3 C2 . . 120.0(4) ?
C4 C3 Br1 . . 123.4(3) ?
C2 C3 Br1 . . 116.6(4) ?
C3 C4 C5 . . 120.0(4) ?
C3 C4 Br2 . . 122.1(3) ?
C5 C4 Br2 . . 117.9(4) ?
C6 C5 C4 . . 120.6(4) ?
C6 C5 H5 . . 119.7 ?
C4 C5 H5 . . 119.7 ?
O2 C6 C5 . . 125.2(4) ?
O2 C6 C1 . . 115.4(3) ?
C5 C6 C1 . . 119.4(4) ?
O2 C7 C8 . . 108.0(3) ?
O2 C7 H7A . . 110.1 ?
C8 C7 H7A . . 110.1 ?
O2 C7 H7B . . 110.1 ?
C8 C7 H7B . . 110.1 ?
H7A C7 H7B . . 108.4 ?
N1 C8 C7 . . 115.3(4) ?
N1 C8 H8A . . 108.5 ?
C7 C8 H8A . . 108.5 ?
N1 C8 H8B . . 108.5 ?
C7 C8 H8B . . 108.5 ?
H8A C8 H8B . . 107.5 ?
O1 C9 C10 . . 107.2(4) ?
O1 C9 H9A . . 110.3 ?
C10 C9 H9A . . 110.3 ?
O1 C9 H9B . . 110.3 ?
C10 C9 H9B . . 110.3 ?
H9A C9 H9B . . 108.5 ?
N2 C10 C9 . . 115.0(4) ?
N2 C10 H10A . . 108.5 ?
C9 C10 H10A . . 108.5 ?
N2 C10 H10B . . 108.5 ?
C9 C10 H10B . . 108.5 ?
H10A C10 H10B . . 107.5 ?
C16 C11 C12 . . 119.5(5) ?
C16 C11 H11 . . 120.2 ?
C12 C11 H11 . . 120.2 ?
C13 C12 C11 . . 122.0(6) ?
C13 C12 H12 . . 119.0 ?
C11 C12 H12 . . 119.0 ?
C14 C13 C12 . . 117.6(5) ?
C14 C13 C17 . . 122.2(6) ?
C12 C13 C17 . . 120.2(6) ?
C13 C14 C15 . . 121.5(5) ?
C13 C14 H14 . . 119.3 ?
C15 C14 H14 . . 119.3 ?
C16 C15 C14 . . 120.2(5) ?
C16 C15 H15 . . 119.9 ?
C14 C15 H15 . . 119.9 ?
C11 C16 C15 . . 119.1(5) ?
C11 C16 S1 . . 120.0(4) ?
C15 C16 S1 . . 120.7(4) ?
C13 C17 H17A . . 109.5 ?
C13 C17 H17B . . 109.5 ?
H17A C17 H17B . . 109.5 ?
C13 C17 H17C . . 109.5 ?
H17A C17 H17C . . 109.5 ?
H17B C17 H17C . . 109.5 ?
C23 C18 C19 . . 119.0(5) ?
C23 C18 S2 . . 120.8(4) ?
C19 C18 S2 . . 120.2(4) ?
C20 C19 C18 . . 119.0(5) ?
C20 C19 H19 . . 120.5 ?
C18 C19 H19 . . 120.5 ?
C21 C20 C19 . . 123.1(5) ?
C21 C20 H20 . . 118.4 ?
C19 C20 H20 . . 118.4 ?
C20 C21 C22 . . 116.9(5) ?
C20 C21 C24 . . 122.1(5) ?
C22 C21 C24 . . 120.9(5) ?
C21 C22 C23 . . 121.9(5) ?
C21 C22 H22 . . 119.1 ?
C23 C22 H22 . . 119.1 ?
C18 C23 C22 . . 120.0(5) ?
C18 C23 H23 . . 120.0 ?
C22 C23 H23 . . 120.0 ?
C21 C24 H24A . . 109.5 ?
C21 C24 H24B . . 109.5 ?
H24A C24 H24B . . 109.5 ?
C21 C24 H24C . . 109.5 ?
H24A C24 H24C . . 109.5 ?
H24B C24 H24C . . 109.5 ?
N1 C25 C26 . . 112.4(4) ?
N1 C25 H25A . . 109.1 ?
C26 C25 H25A . . 109.1 ?
N1 C25 H25B . . 109.1 ?
C26 C25 H25B . . 109.1 ?
H25A C25 H25B . . 107.9 ?
C25 C26 C27 . . 112.8(5) ?
C25 C26 H26A . . 109.0 ?
C27 C26 H26A . . 109.0 ?
C25 C26 H26B . . 109.0 ?
C27 C26 H26B . . 109.0 ?
H26A C26 H26B . . 107.8 ?
N3 C27 C26 . . 113.0(4) ?
N3 C27 H27A . . 109.0 ?
C26 C27 H27A . . 109.0 ?
N3 C27 H27B . . 109.0 ?
C26 C27 H27B . . 109.0 ?
H27A C27 H27B . . 107.8 ?
N3 C28 C29 . . 112.1(5) ?
N3 C28 H28A . . 109.2 ?
C29 C28 H28A . . 109.2 ?
N3 C28 H28B . . 109.2 ?
C29 C28 H28B . . 109.2 ?
H28A C28 H28B . . 107.9 ?
C30 C29 C28 . . 112.0(5) ?
C30 C29 H29A . . 109.2 ?
C28 C29 H29A . . 109.2 ?
C30 C29 H29B . . 109.2 ?
C28 C29 H29B . . 109.2 ?
H29A C29 H29B . . 107.9 ?
N2 C30 C29 . . 113.3(4) ?
N2 C30 H30A . . 108.9 ?
C29 C30 H30A . . 108.9 ?
N2 C30 H30B . . 108.9 ?
C29 C30 H30B . . 108.9 ?
H30A C30 H30B . . 107.7 ?
N3 C31A H31A . . 109.5 ?
N3 C31A H31B . . 109.5 ?
N3 C31A H31C . . 109.5 ?
N3 C31B H31D . . 109.5 ?
N3 C31B H31E . . 109.5 ?
H31D C31B H31E . . 109.5 ?
N3 C31B H31F . . 109.5 ?
H31D C31B H31F . . 109.5 ?
H31E C31B H31F . . 109.5 ?
C25 N1 C8 . . 117.6(4) ?
C25 N1 S1 . . 121.2(3) ?
C8 N1 S1 . . 120.7(3) ?
C10 N2 C30 . . 117.7(4) ?
C10 N2 S2 . . 120.3(3) ?
C30 N2 S2 . . 119.9(3) ?
C31A N3 C28 . . 102(5) ?
C31A N3 C27 . . 109(2) ?
C28 N3 C27 . . 111.2(5) ?
C28 N3 C31B . . 122(3) ?
C27 N3 C31B . . 110(2) ?
C1 O1 C9 . . 116.4(3) ?
C6 O2 C7 . . 117.8(3) ?
O3 S1 O4 . . 120.3(3) ?
O3 S1 N1 . . 107.0(2) ?
O4 S1 N1 . . 107.1(2) ?
O3 S1 C16 . . 106.4(2) ?
O4 S1 C16 . . 108.2(3) ?
N1 S1 C16 . . 107.1(2) ?
O6 S2 O5 . . 120.3(3) ?
O6 S2 N2 . . 106.7(2) ?
O5 S2 N2 . . 106.3(2) ?
O6 S2 C18 . . 106.9(2) ?
O5 S2 C18 . . 107.5(2) ?
N2 S2 C18 . . 108.7(2) ?

loop_
_geom_bond_atom_site_label_1
_geom_bond_atom_site_label_2
_geom_bond_site_symmetry_2
_geom_bond_distance
_geom_bond_publ_flag
C1 O1 . 1.361(5) ?
C1 C2 . 1.366(6) ?
C1 C6 . 1.400(6) ?
C2 C3 . 1.401(6) ?
C2 H2 . 0.9300 ?
C3 C4 . 1.361(7) ?
C3 Br1 . 1.898(5) ?
C4 C5 . 1.388(6) ?
C4 Br2 . 1.899(4) ?
C5 C6 . 1.374(5) ?
C5 H5 . 0.9300 ?
C6 O2 . 1.368(5) ?
C7 O2 . 1.427(5) ?
C7 C8 . 1.510(6) ?
C7 H7A . 0.9700 ?
C7 H7B . 0.9700 ?
C8 N1 . 1.462(6) ?
C8 H8A . 0.9700 ?
C8 H8B . 0.9700 ?
C9 O1 . 1.442(5) ?
C9 C10 . 1.503(6) ?
C9 H9A . 0.9700 ?
C9 H9B . 0.9700 ?
C10 N2 . 1.461(6) ?
C10 H10A . 0.9700 ?
C10 H10B . 0.9700 ?
C11 C16 . 1.371(7) ?
C11 C12 . 1.390(8) ?
C11 H11 . 0.9300 ?
C12 C13 . 1.376(8) ?
C12 H12 . 0.9300 ?
C13 C14 . 1.365(8) ?
C13 C17 . 1.511(8) ?
C14 C15 . 1.389(8) ?
C14 H14 . 0.9300 ?
C15 C16 . 1.380(7) ?
C15 H15 . 0.9300 ?
C16 S1 . 1.762(5) ?
C17 H17A . 0.9600 ?
C17 H17B . 0.9600 ?
C17 H17C . 0.9600 ?
C18 C23 . 1.377(7) ?
C18 C19 . 1.392(7) ?
C18 S2 . 1.762(5) ?
C19 C20 . 1.370(8) ?
C19 H19 . 0.9300 ?
C20 C21 . 1.370(8) ?
C20 H20 . 0.9300 ?
C21 C22 . 1.374(7) ?
C21 C24 . 1.504(8) ?
C22 C23 . 1.379(7) ?
C22 H22 . 0.9300 ?
C23 H23 . 0.9300 ?
C24 H24A . 0.9600 ?
C24 H24B . 0.9600 ?
C24 H24C . 0.9600 ?
C25 N1 . 1.456(6) ?
C25 C26 . 1.506(7) ?
C25 H25A . 0.9700 ?
C25 H25B . 0.9700 ?
C26 C27 . 1.513(7) ?
C26 H26A . 0.9700 ?
C26 H26B . 0.9700 ?
C27 N3 . 1.462(7) ?
C27 H27A . 0.9700 ?
C27 H27B . 0.9700 ?
C28 N3 . 1.451(8) ?
C28 C29 . 1.516(8) ?
C28 H28A . 0.9700 ?
C28 H28B . 0.9700 ?
C29 C30 . 1.501(7) ?
C29 H29A . 0.9700 ?
C29 H29B . 0.9700 ?
C30 N2 . 1.465(6) ?
C30 H30A . 0.9700 ?
C30 H30B . 0.9700 ?
C31A N3 . 1.42(4) ?
C31A H31A . 0.9600 ?
C31A H31B . 0.9600 ?
C31A H31C . 0.9600 ?
C31B N3 . 1.58(6) ?
C31B H31D . 0.9600 ?
C31B H31E . 0.9600 ?
C31B H31F . 0.9600 ?
N1 S1 . 1.604(4) ?
N2 S2 . 1.613(4) ?
O3 S1 . 1.432(4) ?
O4 S1 . 1.434(4) ?
O5 S2 . 1.439(4) ?
O6 S2 . 1.423(4) ?

loop_
_geom_torsion_atom_site_label_1
_geom_torsion_atom_site_label_2
_geom_torsion_atom_site_label_3
_geom_torsion_atom_site_label_4
_geom_torsion_site_symmetry_1
_geom_torsion_site_symmetry_2
_geom_torsion_site_symmetry_3
_geom_torsion_site_symmetry_4
_geom_torsion
_geom_torsion_publ_flag
O1 C1 C2 C3 . . . . 179.8(4) ?
C6 C1 C2 C3 . . . . 0.6(7) ?
C1 C2 C3 C4 . . . . 1.4(8) ?
C1 C2 C3 Br1 . . . . -176.8(4) ?
C2 C3 C4 C5 . . . . -2.2(8) ?
Br1 C3 C4 C5 . . . . 175.9(4) ?
C2 C3 C4 Br2 . . . . 179.4(4) ?
Br1 C3 C4 Br2 . . . . -2.5(6) ?
C3 C4 C5 C6 . . . . 0.9(7) ?
Br2 C4 C5 C6 . . . . 179.4(3) ?
C4 C5 C6 O2 . . . . -177.6(4) ?
C4 C5 C6 C1 . . . . 1.1(7) ?
O1 C1 C6 O2 . . . . -2.3(5) ?
C2 C1 C6 O2 . . . . 177.0(4) n
O1 C1 C6 C5 . . . . 178.9(4) ?
C2 C1 C6 C5 . . . . -1.8(6) ?
O2 C7 C8 N1 . . . . -62.9(5) n
O1 C9 C10 N2 . . . . -54.1(5) n
C16 C11 C12 C13 . . . . 1.4(9) ?
C11 C12 C13 C14 . . . . -3.7(9) ?
C11 C12 C13 C17 . . . . 175.8(6) ?
C12 C13 C14 C15 . . . . 3.1(9) ?
C17 C13 C14 C15 . . . . -176.5(5) ?
C13 C14 C15 C16 . . . . -0.1(9) ?
C12 C11 C16 C15 . . . . 1.6(8) ?
C12 C11 C16 S1 . . . . -174.5(4) ?
C14 C15 C16 C11 . . . . -2.2(8) ?
C14 C15 C16 S1 . . . . 173.8(4) ?
C23 C18 C19 C20 . . . . -0.7(8) ?
S2 C18 C19 C20 . . . . 176.5(4) ?
C18 C19 C20 C21 . . . . -0.4(9) ?
C19 C20 C21 C22 . . . . 1.4(9) ?
C19 C20 C21 C24 . . . . -178.7(6) ?
C20 C21 C22 C23 . . . . -1.2(8) ?
C24 C21 C22 C23 . . . . 178.8(5) ?
C19 C18 C23 C22 . . . . 0.9(8) ?
S2 C18 C23 C22 . . . . -176.4(4) ?
C21 C22 C23 C18 . . . . 0.1(8) ?
N1 C25 C26 C27 . . . . -178.9(4) n
C25 C26 C27 N3 . . . . 59.2(7) n
N3 C28 C29 C30 . . . . 64.1(8) n
C28 C29 C30 N2 . . . . -157.2(6) n
C26 C25 N1 C8 . . . . 78.5(5) n
C26 C25 N1 S1 . . . . -110.2(4) ?
C7 C8 N1 C25 . . . . 100.3(5) n
C7 C8 N1 S1 . . . . -71.1(5) ?
C9 C10 N2 C30 . . . . 92.1(5) ?
C9 C10 N2 S2 . . . . -71.1(5) ?
C29 C30 N2 C10 . . . . 99.7(5) ?
C29 C30 N2 S2 . . . . -97.0(5) ?
C29 C28 N3 C31A . . . . 79(4) ?
C29 C28 N3 C27 . . . . -165.4(5) n
C29 C28 N3 C31B . . . . 62(3) ?
C26 C27 N3 C31A . . . . -174(6) ?
C26 C27 N3 C28 . . . . 74.0(7) ?
C26 C27 N3 C31B . . . . -147(3) ?
C2 C1 O1 C9 . . . . 17.1(6) ?
C6 C1 O1 C9 . . . . -163.6(4) n
C10 C9 O1 C1 . . . . 161.3(4) n
C5 C6 O2 C7 . . . . -4.6(6) ?
C1 C6 O2 C7 . . . . 176.7(4) ?
C8 C7 O2 C6 . . . . 166.7(4) ?
C25 N1 S1 O3 . . . . 159.0(3) ?
C8 N1 S1 O3 . . . . -30.0(4) ?
C25 N1 S1 O4 . . . . 28.7(4) ?
C8 N1 S1 O4 . . . . -160.3(3) ?
C25 N1 S1 C16 . . . . -87.3(4) ?
C8 N1 S1 C16 . . . . 83.8(4) ?
C11 C16 S1 O3 . . . . 179.6(4) ?
C15 C16 S1 O3 . . . . 3.5(5) ?
C11 C16 S1 O4 . . . . -49.8(5) ?
C15 C16 S1 O4 . . . . 134.2(5) ?
C11 C16 S1 N1 . . . . 65.4(5) ?
C15 C16 S1 N1 . . . . -110.6(4) ?
C10 N2 S2 O6 . . . . -154.2(3) ?
C30 N2 S2 O6 . . . . 42.9(4) ?
C10 N2 S2 O5 . . . . -24.7(4) ?
C30 N2 S2 O5 . . . . 172.5(3) ?
C10 N2 S2 C18 . . . . 90.8(3) ?
C30 N2 S2 C18 . . . . -72.0(4) ?
C23 C18 S2 O6 . . . . -35.0(5) ?
C19 C18 S2 O6 . . . . 147.8(4) ?
C23 C18 S2 O5 . . . . -165.5(4) ?
C19 C18 S2 O5 . . . . 17.3(5) ?
C23 C18 S2 N2 . . . . 79.8(4) ?
C19 C18 S2 N2 . . . . -97.4(4) ?
